data_1528419
loop_
_publ_author_name
'Cornia, A.'
'Caneschi, A.'
'Fabretti, A.C.'
'Dapporto, P.'
'Sessoli, R.'
'Malavasi, W.'
'Gatteschi, D.'
'Sangregorio, C.'

_publ_section_title
;
 Mangan(III)-formiat: ein dreidimenionales Netzwerk, das
 Kohlendioxidmolekuele einschliesst
;
_journal_name_full 'Angewandte Chemie (German Edition)'
_journal_page_first 1897
_journal_page_last 1899
_journal_volume 111
_journal_year 1999
_chemical_formula_sum 'C3.75 H3 Mn O7.5'
_chemical_name_systematic 'Mn (H C O O)3 (C O2)0.75'
_space_group_IT_number 204
_symmetry_space_group_name_Hall '-I 2 2 3'
_symmetry_space_group_name_H-M 'I m -3'
_cell_angle_alpha 90
_cell_angle_beta 90
_cell_angle_gamma 90
_cell_formula_units_Z 8
_cell_length_a 11.736
_cell_length_b 11.736
_cell_length_c 11.736
_cell_volume 1616.443
_citation_journal_id_ASTM ANCEAD
_cod_data_source_file Cornia_ANCEAD_1999_1028.cif
_cod_data_source_block C3.75H3Mn1O7.5
_cod_original_formula_sum 'C3.75 H3 Mn1 O7.5'
_cod_database_code 1528419

loop_
_symmetry_equiv_pos_as_xyz
x,y,z
-x,-y,z
x,-y,-z
-x,y,-z
z,x,y
-z,-x,y
z,-x,-y
-z,x,-y
y,z,x
y,-z,-x
-y,z,-x
-y,-z,x
-x,-y,-z
x,y,-z
-x,y,z
x,-y,z
-z,-x,-y
z,x,-y
-z,x,y
z,-x,y
-y,-z,-x
-y,z,x
y,-z,x
y,z,-x
x+1/2,y+1/2,z+1/2
-x+1/2,-y+1/2,z+1/2
x+1/2,-y+1/2,-z+1/2
-x+1/2,y+1/2,-z+1/2
z+1/2,x+1/2,y+1/2
-z+1/2,-x+1/2,y+1/2
z+1/2,-x+1/2,-y+1/2
-z+1/2,x+1/2,-y+1/2
y+1/2,z+1/2,x+1/2
y+1/2,-z+1/2,-x+1/2
-y+1/2,z+1/2,-x+1/2
-y+1/2,-z+1/2,x+1/2
-x+1/2,-y+1/2,-z+1/2
x+1/2,y+1/2,-z+1/2
-x+1/2,y+1/2,z+1/2
x+1/2,-y+1/2,z+1/2
-z+1/2,-x+1/2,-y+1/2
z+1/2,x+1/2,-y+1/2
-z+1/2,x+1/2,y+1/2
z+1/2,-x+1/2,y+1/2
-y+1/2,-z+1/2,-x+1/2
-y+1/2,z+1/2,x+1/2
y+1/2,-z+1/2,x+1/2
y+1/2,z+1/2,-x+1/2

loop_
_atom_site_label
_atom_site_type_symbol
_atom_site_fract_x
_atom_site_fract_y
_atom_site_fract_z
_atom_site_occupancy
_atom_site_U_iso_or_equiv
O4 O-2 0.5 0 0.5625 0.17 0.0
C4 C+4 0 0 0 1 0.0
O2 O-2 0.5 0 0.4005 0.33 0.0
H1 H-1 0.5 0.19 0.2768 1 0.0
C3 C+4 0.5 0 0.4638 0.17 0.0
Mn1 Mn+3 0.25 0.25 0.25 1 0.0
C2 C+4 0.5 0 0.5 0.33 0.0
O1 O-2 0.4067 0.3039 0.2097 1 0.0
O3 O-2 0.5 0 0.3647 0.17 0.0
O6 O-2 0 0.1091 0 0.17 0.0
O5 O-2 0.0608 0.0608 0.0608 0.13 0.0
C1 C+4 0.5 0.2606 0.2352 1 0.0
